data_7006966
loop_
_publ_author_name
'Siedle, Gabriel'
'Kersting, Berthold'

_publ_section_title
;
 Preparation and characterization of dinuclear Pd(II) complexes of
 binucleating tetraaza-thiophenolate ligands.
;
_journal_issue 17
_journal_name_full 'Dalton transactions (Cambridge, England : 2003)'
_journal_page_first 2114
_journal_page_last 2126
_journal_paper_doi 10.1039/b516071E
_journal_year 2006
_chemical_compound_source
;
Crystals were grown by slow evaporation of a methanolic solution
;
_chemical_formula_structural
;
[(L4)Pd2(Cl)](ClO4)2(MeOH)
;
_chemical_formula_sum 'C21 H41 Cl3 N4 O9 Pd2 S'
_chemical_formula_weight 844.79
_space_group_IT_number 29
_symmetry_cell_setting orthorhombic
_symmetry_space_group_name_Hall 'P 2c -2ac'
_symmetry_space_group_name_H-M 'P c a 21'
_atom_sites_solution_hydrogens geom
_atom_sites_solution_primary direct
_atom_sites_solution_secondary difmap
_cell_angle_alpha 90.00
_cell_angle_beta 90.00
_cell_angle_gamma 90.00
_cell_formula_units_Z 4
_cell_length_a 17.285(4)
_cell_length_b 14.357(3)
_cell_length_c 12.751(3)
_cell_measurement_temperature 210(2)
_cell_volume 3164.3(12)
_computing_cell_refinement SMART
_computing_data_collection SMART
_computing_data_reduction SAINT
_computing_molecular_graphics 'ORTEP3 (FARRUGIA)'
_computing_structure_refinement 'SHELXL-97 (Sheldrick, 1997)'
_computing_structure_solution 'SHELXS-97 (Sheldrick, 1990)'
_diffrn_ambient_temperature 210(2)
_diffrn_measured_fraction_theta_full 0.919
_diffrn_measured_fraction_theta_max 0.919
_diffrn_measurement_device_type 'BRUKER AXS'
_diffrn_measurement_method hemisphere
_diffrn_radiation_monochromator graphite
_diffrn_radiation_source 'fine-focus sealed tube'
_diffrn_radiation_type MoK\a
_diffrn_radiation_wavelength 0.71073
_diffrn_reflns_av_R_equivalents 0.0591
_diffrn_reflns_av_sigmaI/netI 0.1057
_diffrn_reflns_limit_h_max 22
_diffrn_reflns_limit_h_min -23
_diffrn_reflns_limit_k_max 19
_diffrn_reflns_limit_k_min -12
_diffrn_reflns_limit_l_max 17
_diffrn_reflns_limit_l_min -17
_diffrn_reflns_number 19240
_diffrn_reflns_theta_full 28.89
_diffrn_reflns_theta_max 28.89
_diffrn_reflns_theta_min 1.42
_exptl_absorpt_coefficient_mu 1.507
_exptl_absorpt_correction_T_max 1.00
_exptl_absorpt_correction_T_min 0.87
_exptl_absorpt_correction_type SADABS
_exptl_crystal_colour yellow
_exptl_crystal_density_diffrn 1.773
_exptl_crystal_density_meas ?
_exptl_crystal_description block
_exptl_crystal_F_000 1704
_exptl_crystal_size_max 0.30
_exptl_crystal_size_mid 0.15
_exptl_crystal_size_min 0.15
_refine_diff_density_max 1.035
_refine_diff_density_min -1.111
_refine_diff_density_rms 0.211
_refine_ls_abs_structure_details 'Flack H D (1983), Acta Cryst. A39, 876-881'
_refine_ls_abs_structure_Flack -0.03(6)
_refine_ls_extinction_method none
_refine_ls_goodness_of_fit_ref 1.045
_refine_ls_hydrogen_treatment constr
_refine_ls_matrix_type full
_refine_ls_number_parameters 325
_refine_ls_number_reflns 7209
_refine_ls_number_restraints 1
_refine_ls_restrained_S_all 1.045
_refine_ls_R_factor_all 0.1133
_refine_ls_R_factor_gt 0.0540
_refine_ls_shift/su_max 0.000
_refine_ls_shift/su_mean 0.000
_refine_ls_structure_factor_coef Fsqd
_refine_ls_weighting_details 'calc w=1/[\s^2^(Fo^2^)+(0.0659P)^2^+0.0000P] where P=(Fo^2^+2Fc^2^)/3'
_refine_ls_weighting_scheme calc
_refine_ls_wR_factor_gt 0.1178
_refine_ls_wR_factor_ref 0.1554
_reflns_number_gt 4239
_reflns_number_total 7209
_reflns_threshold_expression >2sigma(I)
_cod_data_source_file b516071E.txt
_cod_data_source_block 3
_cod_original_cell_volume 3164.1(11)
_cod_original_sg_symbol_H-M Pca2(1)
_cod_database_code 7006966

loop_
_symmetry_equiv_pos_as_xyz
'x, y, z'
'-x, -y, z+1/2'
'x+1/2, -y, z'
'-x+1/2, y, z+1/2'

loop_
_atom_site_label
_atom_site_type_symbol
_atom_site_fract_x
_atom_site_fract_y
_atom_site_fract_z
_atom_site_U_iso_or_equiv
_atom_site_adp_type
_atom_site_occupancy
_atom_site_symmetry_multiplicity
_atom_site_calc_flag
_atom_site_refinement_flags
_atom_site_disorder_assembly
_atom_site_disorder_group
Pd1 Pd 0.46751(4) 0.97147(5) 0.76895(6) 0.03256(18) Uani 1 1 d . . .
Pd2 Pd 0.40716(4) 0.77179(6) 0.73203(6) 0.03388(19) Uani 1 1 d . . .
S S 0.52554(14) 0.83918(18) 0.7145(2) 0.0327(6) Uani 1 1 d . . .
Cl1 Cl 0.36545(16) 0.9169(2) 0.6626(2) 0.0460(7) Uani 1 1 d . . .
Cl2 Cl 0.5517(2) 0.3904(2) 0.9383(3) 0.0572(9) Uani 1 1 d . . .
Cl3 Cl 0.6308(2) 1.0753(3) 0.5624(3) 0.0674(10) Uani 1 1 d . . .
N1 N 0.5495(5) 0.9999(6) 0.8766(7) 0.037(2) Uani 1 1 d . . .
H1 H 0.5311 0.9763 0.9380 0.044 Uiso 1 1 calc R . .
N2 N 0.4224(5) 1.1044(6) 0.8084(7) 0.036(2) Uani 1 1 d . . .
N3 N 0.4503(4) 0.6529(6) 0.7957(6) 0.032(2) Uani 1 1 d . . .
H3A H 0.4467 0.6597 0.8665 0.039 Uiso 1 1 calc R . .
N4 N 0.3011(5) 0.7045(6) 0.7435(8) 0.043(2) Uani 1 1 d . . .
C1 C 0.5817(5) 0.7974(7) 0.8172(8) 0.029(2) Uani 1 1 d . . .
C2 C 0.5851(6) 0.6999(7) 0.8353(8) 0.032(2) Uani 1 1 d . . .
C3 C 0.6349(6) 0.6641(8) 0.9098(8) 0.035(2) Uani 1 1 d . . .
H3B H 0.6357 0.6000 0.9203 0.043 Uiso 1 1 calc R . .
C4 C 0.6833(5) 0.7190(7) 0.9693(8) 0.028(2) Uani 1 1 d . . .
C5 C 0.6778(6) 0.8143(7) 0.9539(8) 0.032(2) Uani 1 1 d . . .
H5 H 0.7083 0.8538 0.9945 0.038 Uiso 1 1 calc R . .
C6 C 0.6271(6) 0.8539(7) 0.8783(8) 0.033(2) Uani 1 1 d . . .
C7 C 0.6273(6) 0.9588(7) 0.8638(9) 0.035(2) Uani 1 1 d . . .
H7A H 0.6622 0.9865 0.9146 0.042 Uiso 1 1 calc R . .
H7B H 0.6466 0.9735 0.7943 0.042 Uiso 1 1 calc R . .
C8 C 0.5498(6) 1.1039(8) 0.8910(10) 0.042(3) Uani 1 1 d . . .
H8A H 0.5777 1.1204 0.9544 0.051 Uiso 1 1 calc R . .
H8B H 0.5749 1.1338 0.8319 0.051 Uiso 1 1 calc R . .
C9 C 0.4669(6) 1.1354(8) 0.8989(10) 0.043(3) Uani 1 1 d . . .
H9A H 0.4440 1.1105 0.9624 0.052 Uiso 1 1 calc R . .
H9B H 0.4652 1.2028 0.9031 0.052 Uiso 1 1 calc R . .
C10 C 0.4360(8) 1.1643(9) 0.7181(12) 0.063(4) Uani 1 1 d . . .
H10A H 0.4285 1.2282 0.7380 0.095 Uiso 1 1 calc R . .
H10B H 0.4004 1.1484 0.6631 0.095 Uiso 1 1 calc R . .
H10C H 0.4881 1.1559 0.6937 0.095 Uiso 1 1 calc R . .
C11 C 0.3378(6) 1.1050(9) 0.8295(10) 0.050(3) Uani 1 1 d . . .
H11A H 0.3245 1.0524 0.8724 0.075 Uiso 1 1 calc R . .
H11B H 0.3101 1.1015 0.7644 0.075 Uiso 1 1 calc R . .
H11C H 0.3241 1.1614 0.8654 0.075 Uiso 1 1 calc R . .
C12 C 0.5324(5) 0.6342(6) 0.7727(10) 0.038(2) Uani 1 1 d . . .
H12A H 0.5418 0.6424 0.6983 0.046 Uiso 1 1 calc R . .
H12B H 0.5444 0.5701 0.7906 0.046 Uiso 1 1 calc R . .
C13 C 0.3964(6) 0.5782(8) 0.7669(11) 0.052(3) Uani 1 1 d . . .
H13A H 0.4088 0.5216 0.8050 0.062 Uiso 1 1 calc R . .
H13B H 0.3996 0.5653 0.6923 0.062 Uiso 1 1 calc R . .
C14 C 0.3171(6) 0.6111(8) 0.7949(12) 0.056(4) Uani 1 1 d . . .
H14A H 0.3128 0.6172 0.8705 0.068 Uiso 1 1 calc R . .
H14B H 0.2791 0.5659 0.7717 0.068 Uiso 1 1 calc R . .
C15 C 0.2690(7) 0.6911(9) 0.6370(10) 0.055(3) Uani 1 1 d . . .
H15A H 0.2221 0.6555 0.6413 0.083 Uiso 1 1 calc R . .
H15B H 0.3060 0.6585 0.5944 0.083 Uiso 1 1 calc R . .
H15C H 0.2582 0.7507 0.6061 0.083 Uiso 1 1 calc R . .
C16 C 0.2431(7) 0.7560(9) 0.8105(11) 0.060(4) Uani 1 1 d . . .
H16A H 0.2313 0.8149 0.7788 0.091 Uiso 1 1 calc R . .
H16B H 0.2645 0.7660 0.8791 0.091 Uiso 1 1 calc R . .
H16C H 0.1967 0.7197 0.8164 0.091 Uiso 1 1 calc R . .
C17 C 0.7420(7) 0.6750(8) 1.0442(9) 0.042(3) Uani 1 1 d . . .
C18 C 0.7023(8) 0.6148(10) 1.1203(11) 0.064(4) Uani 1 1 d . . .
H18A H 0.6739 0.6527 1.1690 0.096 Uiso 1 1 calc R . .
H18B H 0.7397 0.5782 1.1576 0.096 Uiso 1 1 calc R . .
H18C H 0.6672 0.5743 1.0839 0.096 Uiso 1 1 calc R . .
C19 C 0.7864(8) 0.7462(9) 1.1056(12) 0.069(5) Uani 1 1 d . . .
H19A H 0.7510 0.7845 1.1444 0.104 Uiso 1 1 calc R . .
H19B H 0.8158 0.7844 1.0584 0.104 Uiso 1 1 calc R . .
H19C H 0.8208 0.7153 1.1534 0.104 Uiso 1 1 calc R . .
C20 C 0.7988(8) 0.6196(11) 0.9762(12) 0.074(5) Uani 1 1 d . . .
H20A H 0.8413 0.5988 1.0185 0.111 Uiso 1 1 calc R . .
H20B H 0.8179 0.6587 0.9208 0.111 Uiso 1 1 calc R . .
H20C H 0.7728 0.5667 0.9465 0.111 Uiso 1 1 calc R . .
O1 O 0.4969(8) 0.3785(10) 0.8580(11) 0.117(4) Uiso 1 1 d . . .
O2 O 0.6215(9) 0.4250(11) 0.9075(13) 0.128(5) Uiso 1 1 d . . .
O3 O 0.5571(9) 0.3151(12) 1.0044(12) 0.125(5) Uiso 1 1 d . . .
O4 O 0.5291(11) 0.4575(14) 1.0080(17) 0.172(8) Uiso 1 1 d . . .
O5 O 0.6355(6) 1.1299(8) 0.6536(9) 0.087(3) Uiso 1 1 d . . .
O6 O 0.5495(8) 1.0450(10) 0.5523(12) 0.112(4) Uiso 1 1 d . . .
O7 O 0.6690(9) 0.9855(11) 0.5850(12) 0.129(5) Uiso 1 1 d . . .
O8 O 0.6563(12) 1.1118(14) 0.4711(18) 0.191(8) Uiso 1 1 d . . .
O9A O 0.4157(9) 0.6851(13) 1.0116(12) 0.063(6) Uiso 0.62(3) 1 d P A 1
H9A1 H 0.3659 0.7093 1.0307 0.076 Uiso 0.62(3) 1 d PR A 1
C21A C 0.4479(17) 0.629(2) 1.108(2) 0.075(9) Uiso 0.62(3) 1 d P A 1
H21A H 0.5033 0.6248 1.1038 0.112 Uiso 0.62(3) 1 calc PR A 1
H21B H 0.4265 0.5668 1.1078 0.112 Uiso 0.62(3) 1 calc PR A 1
H21C H 0.4336 0.6595 1.1721 0.112 Uiso 0.62(3) 1 calc PR A 1
O9B O 0.4269(15) 0.602(2) 1.0080(19) 0.063(10) Uiso 0.38(3) 1 d P A 2
H9B1 H 0.4484 0.5520 1.0179 0.095 Uiso 0.38(3) 1 calc PR A 2
C21B C 0.454(2) 0.671(3) 1.087(3) 0.044(9) Uiso 0.38(3) 1 d P A 2
H21D H 0.4412 0.6489 1.1561 0.067 Uiso 0.38(3) 1 calc PR A 2
H21E H 0.4293 0.7296 1.0748 0.067 Uiso 0.38(3) 1 calc PR A 2
H21F H 0.5091 0.6779 1.0814 0.067 Uiso 0.38(3) 1 calc PR A 2

loop_
_atom_site_aniso_label
_atom_site_aniso_U_11
_atom_site_aniso_U_22
_atom_site_aniso_U_33
_atom_site_aniso_U_23
_atom_site_aniso_U_13
_atom_site_aniso_U_12
Pd1 0.0328(4) 0.0315(4) 0.0333(4) 0.0031(4) 0.0004(4) 0.0035(4)
Pd2 0.0323(4) 0.0351(4) 0.0343(4) 0.0000(4) -0.0045(4) -0.0003(4)
S 0.0324(13) 0.0318(14) 0.0338(15) 0.0009(11) 0.0012(12) 0.0021(11)
Cl1 0.0419(15) 0.0456(18) 0.0506(18) -0.0004(14) -0.0150(14) 0.0063(14)
Cl2 0.071(2) 0.0395(18) 0.061(2) 0.0004(16) -0.0029(17) -0.0053(17)
Cl3 0.088(3) 0.062(2) 0.052(2) -0.0116(18) 0.0054(19) -0.028(2)
N1 0.052(6) 0.026(5) 0.032(5) 0.005(4) 0.011(4) 0.007(4)
N2 0.032(5) 0.039(5) 0.039(5) 0.003(4) 0.012(4) 0.006(4)
N3 0.034(5) 0.029(5) 0.034(5) -0.004(4) 0.002(4) -0.007(4)
N4 0.036(4) 0.049(6) 0.045(6) -0.006(5) -0.003(4) 0.001(4)
C1 0.023(5) 0.031(6) 0.032(5) 0.000(4) 0.000(4) -0.001(4)
C2 0.035(6) 0.025(5) 0.035(6) 0.000(4) 0.011(5) -0.004(5)
C3 0.033(6) 0.032(6) 0.041(6) 0.003(5) -0.007(5) 0.004(5)
C4 0.023(5) 0.031(6) 0.030(5) 0.002(4) 0.006(4) 0.002(4)
C5 0.032(6) 0.026(6) 0.037(6) -0.001(5) 0.003(4) -0.004(5)
C6 0.028(5) 0.028(6) 0.042(6) 0.008(5) 0.003(5) 0.001(5)
C7 0.028(5) 0.037(6) 0.040(6) 0.002(5) -0.002(5) -0.001(5)
C8 0.050(7) 0.034(6) 0.042(7) -0.005(5) 0.002(5) -0.003(6)
C9 0.049(7) 0.033(6) 0.047(7) 0.001(5) 0.000(6) -0.003(6)
C10 0.075(9) 0.045(7) 0.069(10) 0.029(8) -0.004(8) -0.003(6)
C11 0.045(7) 0.051(8) 0.054(8) 0.004(6) 0.003(6) 0.019(6)
C12 0.040(5) 0.029(5) 0.047(6) 0.000(6) -0.010(6) 0.010(5)
C13 0.042(6) 0.045(7) 0.069(9) -0.005(7) -0.016(7) -0.009(5)
C14 0.053(7) 0.032(6) 0.085(11) -0.006(7) -0.009(7) -0.012(6)
C15 0.056(8) 0.056(8) 0.054(8) -0.016(7) -0.018(7) 0.003(7)
C16 0.039(7) 0.084(10) 0.058(8) 0.000(7) -0.003(6) 0.002(7)
C17 0.039(6) 0.039(6) 0.049(8) -0.002(5) -0.012(6) 0.000(6)
C18 0.061(9) 0.070(10) 0.062(9) 0.024(8) -0.023(7) -0.015(8)
C19 0.082(10) 0.043(8) 0.083(11) 0.008(7) -0.051(9) -0.009(7)
C20 0.054(9) 0.080(12) 0.088(12) -0.012(9) -0.015(8) 0.044(8)

loop_
_atom_type_symbol
_atom_type_description
_atom_type_scat_dispersion_real
_atom_type_scat_dispersion_imag
_atom_type_scat_source
C C 0.0033 0.0016 'International Tables Vol C Tables 4.2.6.8 and 6.1.1.4'
H H 0.0000 0.0000 'International Tables Vol C Tables 4.2.6.8 and 6.1.1.4'
N N 0.0061 0.0033 'International Tables Vol C Tables 4.2.6.8 and 6.1.1.4'
O O 0.0106 0.0060 'International Tables Vol C Tables 4.2.6.8 and 6.1.1.4'
S S 0.1246 0.1234 'International Tables Vol C Tables 4.2.6.8 and 6.1.1.4'
Cl Cl 0.1484 0.1585 'International Tables Vol C Tables 4.2.6.8 and 6.1.1.4'
Pd Pd -0.9988 1.0072 'International Tables Vol C Tables 4.2.6.8 and 6.1.1.4'

loop_
_geom_angle_atom_site_label_1
_geom_angle_atom_site_label_2
_geom_angle_atom_site_label_3
_geom_angle
_geom_angle_site_symmetry_1
_geom_angle_site_symmetry_3
_geom_angle_publ_flag
N1 Pd1 N2 85.1(3) . . ?
N1 Pd1 S 93.9(2) . . ?
N2 Pd1 S 173.2(2) . . ?
N1 Pd1 Cl1 170.0(3) . . ?
N2 Pd1 Cl1 99.2(3) . . ?
S Pd1 Cl1 82.88(10) . . ?
N1 Pd1 Pd2 122.0(2) . . ?
N2 Pd1 Pd2 138.3(2) . . ?
S Pd1 Pd2 47.29(7) . . ?
Cl1 Pd1 Pd2 49.54(7) . . ?
N3 Pd2 N4 84.5(3) . . ?
N3 Pd2 S 93.8(2) . . ?
N4 Pd2 S 177.1(3) . . ?
N3 Pd2 Cl1 175.5(2) . . ?
N4 Pd2 Cl1 99.6(3) . . ?
S Pd2 Cl1 82.16(10) . . ?
N3 Pd2 Pd1 126.5(2) . . ?
N4 Pd2 Pd1 136.0(2) . . ?
S Pd2 Pd1 46.83(7) . . ?
Cl1 Pd2 Pd1 49.08(7) . . ?
C1 S Pd1 107.9(3) . . ?
C1 S Pd2 106.4(3) . . ?
Pd1 S Pd2 85.88(9) . . ?
Pd1 Cl1 Pd2 81.38(9) . . ?
O2 Cl2 O4 100.5(11) . . ?
O2 Cl2 O3 113.8(10) . . ?
O4 Cl2 O3 100.1(11) . . ?
O2 Cl2 O1 115.6(9) . . ?
O4 Cl2 O1 111.5(10) . . ?
O3 Cl2 O1 113.4(9) . . ?
O8 Cl3 O5 118.6(10) . . ?
O8 Cl3 O7 111.2(11) . . ?
O5 Cl3 O7 107.5(8) . . ?
O8 Cl3 O6 110.4(11) . . ?
O5 Cl3 O6 107.0(8) . . ?
O7 Cl3 O6 100.7(8) . . ?
C7 N1 C8 114.0(8) . . ?
C7 N1 Pd1 118.9(7) . . ?
C8 N1 Pd1 106.7(7) . . ?
C9 N2 C10 111.1(9) . . ?
C9 N2 C11 112.0(9) . . ?
C10 N2 C11 107.4(9) . . ?
C9 N2 Pd1 105.6(6) . . ?
C10 N2 Pd1 106.5(7) . . ?
C11 N2 Pd1 114.1(7) . . ?
C13 N3 C12 115.3(8) . . ?
C13 N3 Pd2 106.4(6) . . ?
C12 N3 Pd2 115.3(6) . . ?
C15 N4 C16 109.5(9) . . ?
C15 N4 C14 110.5(10) . . ?
C16 N4 C14 108.0(9) . . ?
C15 N4 Pd2 109.0(7) . . ?
C16 N4 Pd2 113.5(7) . . ?
C14 N4 Pd2 106.3(6) . . ?
C6 C1 C2 117.8(9) . . ?
C6 C1 S 123.0(8) . . ?
C2 C1 S 119.1(8) . . ?
C3 C2 C1 120.4(10) . . ?
C3 C2 C12 119.8(9) . . ?
C1 C2 C12 119.8(9) . . ?
C4 C3 C2 122.9(10) . . ?
C3 C4 C5 116.5(9) . . ?
C3 C4 C17 120.7(10) . . ?
C5 C4 C17 122.8(10) . . ?
C4 C5 C6 122.2(10) . . ?
C1 C6 C5 120.2(9) . . ?
C1 C6 C7 121.2(9) . . ?
C5 C6 C7 118.6(9) . . ?
N1 C7 C6 112.4(8) . . ?
C9 C8 N1 107.6(9) . . ?
N2 C9 C8 111.0(9) . . ?
N3 C12 C2 110.8(8) . . ?
N3 C13 C14 106.9(9) . . ?
C13 C14 N4 110.1(10) . . ?
C18 C17 C19 107.2(11) . . ?
C18 C17 C4 110.2(10) . . ?
C19 C17 C4 112.6(9) . . ?
C18 C17 C20 111.6(11) . . ?
C19 C17 C20 108.8(12) . . ?
C4 C17 C20 106.6(9) . . ?

loop_
_geom_bond_atom_site_label_1
_geom_bond_atom_site_label_2
_geom_bond_distance
_geom_bond_site_symmetry_2
_geom_bond_publ_flag
Pd1 N1 2.014(9) . ?
Pd1 N2 2.123(9) . ?
Pd1 S 2.257(3) . ?
Pd1 Cl1 2.359(3) . ?
Pd1 Pd2 3.0867(12) . ?
Pd2 N3 2.031(8) . ?
Pd2 N4 2.077(8) . ?
Pd2 S 2.274(3) . ?
Pd2 Cl1 2.375(3) . ?
S C1 1.736(10) . ?
Cl2 O2 1.362(15) . ?
Cl2 O4 1.37(2) . ?
Cl2 O3 1.373(16) . ?
Cl2 O1 1.405(14) . ?
Cl3 O8 1.35(2) . ?
Cl3 O5 1.404(12) . ?
Cl3 O7 1.477(15) . ?
Cl3 O6 1.477(14) . ?
N1 C7 1.478(13) . ?
N1 C8 1.505(13) . ?
N2 C9 1.456(14) . ?
N2 C10 1.456(14) . ?
N2 C11 1.487(12) . ?
N3 C13 1.467(12) . ?
N3 C12 1.474(11) . ?
N4 C15 1.480(15) . ?
N4 C16 1.510(15) . ?
N4 C14 1.518(14) . ?
C1 C6 1.372(13) . ?
C1 C2 1.420(14) . ?
C2 C3 1.381(14) . ?
C2 C12 1.536(14) . ?
C3 C4 1.379(14) . ?
C4 C5 1.386(14) . ?
C4 C17 1.530(15) . ?
C5 C6 1.421(14) . ?
C6 C7 1.517(14) . ?
C8 C9 1.505(15) . ?
C13 C14 1.494(15) . ?
C17 C18 1.469(17) . ?
C17 C19 1.499(16) . ?
C17 C20 1.532(17) . ?
O9A C21A 1.58(3) . ?
O9B C21B 1.49(5) . ?
